data_9013651
loop_
_publ_author_name
'Lopano, C. L.'
'Heaney, P. J.'
'Post, J. E.'

_publ_section_title
;Cs-exchange in birnessite: Reaction mechanisms inferred from time-resolved
 X-ray diffraction and transmission electron microscopy Note: Solution
 concentration 0.01 M Note: Occupancies of the Oint sites are undetermined, O
 is used only as a scatterer
;
_journal_name_full 'American Mineralogist'
_journal_page_first 816
_journal_page_last 826
_journal_paper_doi 10.2138/am.2009.3068
_journal_volume 94
_journal_year 2009
_chemical_formula_sum 'H4.344 Mn O4.172'
_chemical_name_mineral Birnessite
_space_group_IT_number 2
_symmetry_space_group_name_Hall '-P 1 (1/2*x+1/2*y,1/2*x-1/2*y,-z)'
_symmetry_space_group_name_H-M 'C -1'
_cell_angle_alpha 90.12
_cell_angle_beta 101.395
_cell_angle_gamma 89.958
_cell_formula_units_Z 2
_cell_length_a 5.1298
_cell_length_b 2.8445
_cell_length_c 7.5029
_cell_volume 107.322
_database_code_amcsd 0004948
_exptl_crystal_density_diffrn 3.766
_cod_database_code 9013651

loop_
_space_group_symop_operation_xyz
x,y,z
1/2+x,1/2+y,z
-x,-y,-z
1/2-x,1/2-y,-z

loop_
_atom_site_label
_atom_site_fract_x
_atom_site_fract_y
_atom_site_fract_z
_atom_site_occupancy
_atom_site_U_iso_or_equiv
_atom_site_type_symbol
_atom_site_attached_hydrogens
Mn 0.00000 0.00000 0.00000 1.00000 0.02260 Mn 0
O1 0.37810 0.00450 0.13480 1.00000 0.02860 O 0
Oint 0.26130 -0.10380 0.49840 0.52700 0.01550 O 0
Oint2 0.40970 0.37940 0.50780 0.55900 0.00320 O 0

loop_
_cod_changelog_entry_id
_cod_changelog_entry_author
_cod_changelog_entry_date
_cod_changelog_entry_text
1
;cod-tools version 3.8.0
Id: cif_guess_AMCSD_atom_types 9581 2023-05-17 12:35:41Z saulius
;
2023-05-23T09:25:06+03:00
;Derived atom types and hydrogen counts
from atom names that follow the AMCSD naming convention
(Wat == water, O-H == hydroxyl).
;

loop_
_cod_related_entry_id
_cod_related_entry_database
_cod_related_entry_code
1 AMCSD 0004948
